data_1569679
loop_
_publ_author_name
'Young, Rosemary J.'
'Huxley, Michael T.'
'Wu, Lingjun'
'Hart, Jack'
'O'Shea, James'
'Doonan, Christian J.'
'Champness, Neil R.'
'Sumby, Christopher J.'

_publ_section_title
;
 Studying manganese carbonyl photochemistry in a permanently porous
 metal-organic framework.
;
_journal_issue 35
_journal_name_full 'Chemical science'
_journal_page_first 9409
_journal_page_last 9417
_journal_paper_doi 10.1039/d3sc03553k
_journal_volume 14
_journal_year 2023
_chemical_formula_moiety 'C40 H34.25 Mn2 N6.5 O7.5, 0.375(Br), C2 H3 N'
_chemical_formula_sum 'C42 H35.75 Br0.5 Mn2 N7.5 O7.5'
_chemical_formula_weight 915.36
_space_group_crystal_system monoclinic
_space_group_IT_number 11
_space_group_name_Hall '-P 2yb'
_space_group_name_H-M_alt 'P 1 21/m 1'
_atom_sites_solution_hydrogens geom
_atom_sites_solution_primary dual
_audit_creation_date 2023-07-09
_audit_creation_method
;
Olex2 1.3
(compiled 2020.11.12 svn.r5f609507 for OlexSys, GUI svn.r6408)
;
_audit_update_record
;
2023-07-09 deposited with the CCDC.	2023-08-15 downloaded from the CCDC.
;
_cell_angle_alpha 90
_cell_angle_beta 95.565(9)
_cell_angle_gamma 90
_cell_formula_units_Z 4
_cell_length_a 12.4134(13)
_cell_length_b 33.362(4)
_cell_length_c 12.9953(13)
_cell_measurement_reflns_used 81242
_cell_measurement_temperature 100(2)
_cell_measurement_theta_max 35.835
_cell_measurement_theta_min 1.183
_cell_volume 5356.5(10)
_computing_molecular_graphics 'Olex2 1.3 (Dolomanov et al., 2009)'
_computing_publication_material 'Olex2 1.3 (Dolomanov et al., 2009)'
_computing_structure_refinement 'SHELXL 2018/3 (Sheldrick, 2015)'
_computing_structure_solution 'SHELXT  (Sheldrick, 2015)'
_diffrn_ambient_temperature 100(2)
_diffrn_measured_fraction_theta_full 0.992
_diffrn_measured_fraction_theta_max 0.883
_diffrn_measurement_device_type 'Diamond Light Source, i19 beamline'
_diffrn_radiation_type Synchrotron
_diffrn_radiation_wavelength 0.6889
_diffrn_reflns_av_R_equivalents 0.1626
_diffrn_reflns_av_unetI/netI 0.3312
_diffrn_reflns_Laue_measured_fraction_full 0.992
_diffrn_reflns_Laue_measured_fraction_max 0.883
_diffrn_reflns_limit_h_max 15
_diffrn_reflns_limit_h_min -20
_diffrn_reflns_limit_k_max 56
_diffrn_reflns_limit_k_min -53
_diffrn_reflns_limit_l_max 20
_diffrn_reflns_limit_l_min -21
_diffrn_reflns_number 81242
_diffrn_reflns_point_group_measured_fraction_full 0.992
_diffrn_reflns_point_group_measured_fraction_max 0.883
_diffrn_reflns_theta_full 24.415
_diffrn_reflns_theta_max 35.835
_diffrn_reflns_theta_min 1.183
_exptl_absorpt_coefficient_mu 0.821
_exptl_absorpt_process_details multi-scan
_exptl_crystal_colour 'clear light yellow'
_exptl_crystal_colour_lustre clear
_exptl_crystal_colour_modifier light
_exptl_crystal_colour_primary yellow
_exptl_crystal_density_diffrn 1.135
_exptl_crystal_description plate
_exptl_crystal_F_000 1871
_exptl_crystal_size_max 0.1
_exptl_crystal_size_mid 0.03
_exptl_crystal_size_min 0.005
_platon_squeeze_details
;
The structure contains large accessible voids containing acetonitrile solvate
molecules and the remaining bromide counterion (0.125 Br).  Where these are 
well defined they have been modelled.  The removed electron density (335e per
unit cell; ca. 84 electrons per ASU) corresonds to ca. 15 CH3CN molecules or 
ca. 3.75 CH3CN per ASU. 
;
_refine_diff_density_max 1.074
_refine_diff_density_min -0.987
_refine_diff_density_rms 0.126
_refine_ls_extinction_method none
_refine_ls_goodness_of_fit_ref 0.878
_refine_ls_hydrogen_treatment constr
_refine_ls_matrix_type full
_refine_ls_number_parameters 619
_refine_ls_number_reflns 24595
_refine_ls_number_restraints 74
_refine_ls_restrained_S_all 0.882
_refine_ls_R_factor_all 0.2576
_refine_ls_R_factor_gt 0.1209
_refine_ls_shift/su_max 0.001
_refine_ls_shift/su_mean 0.000
_refine_ls_structure_factor_coef Fsqd
_refine_ls_weighting_details 'w=1/[\s^2^(Fo^2^)+(0.1517P)^2^] where P=(Fo^2^+2Fc^2^)/3'
_refine_ls_weighting_scheme calc
_refine_ls_wR_factor_gt 0.3187
_refine_ls_wR_factor_ref 0.3530
_reflns_Friedel_coverage 0.000
_reflns_number_gt 7008
_reflns_number_total 24595
_reflns_threshold_expression 'I > 2\s(I)'
_cod_data_source_file d3sc03553k2.cif
_cod_data_source_block 2_3
_cod_depositor_comments 'Adding full bibliography for 1569673--1569679.cif.'
_cod_original_cell_volume 5356.4(10)
_cod_original_formula_sum 'C42 H35.75 Br0.50 Mn2 N7.50 O7.50'
_cod_database_code 1569679
_shelx_shelxl_version_number 2018/3
_shelx_space_group_comment
;
The symmetry employed for this shelxl refinement is uniquely defined
by the following loop, which should always be used as a source of
symmetry information in preference to the above space-group names.
They are only intended as comments.
;
_shelx_estimated_absorpt_t_max 0.996
_shelx_estimated_absorpt_t_min 0.922
_olex2_refinement_description
;
1. Fixed Uiso
 At 1.2 times of:
  All C(H) groups, All C(H,H) groups
 At 1.5 times of:
  All C(H,H,H) groups
2. Restrained distances
 Mn1-O1
 2.95 with sigma of 0.02
 Mn1-N1
 2.2 with sigma of 0.02
 Mn1-O2
 2.95 with sigma of 0.02
 N1-C3
 1.15 with sigma of 0.02
 C3-C4
 1.45 with sigma of 0.02
 Mn1-C1
 1.8 with sigma of 0.02
 C13-C14A \\sim C13-C14B
 with sigma of 0.02
 C13-C13A \\sim C13-C13B
 with sigma of 0.02
 C11-C12A \\sim C11-C12B
 with sigma of 0.02
 C13A-C12A \\sim C13B-C12B
 with sigma of 0.02
 C13-C12A \\sim C13-C12B
 with sigma of 0.04
 C11-C14A \\sim C11-C14B
 with sigma of 0.04
 C11-C13A \\sim C11-C13B
 with sigma of 0.04
3. Restrained planarity
 C12A, C11, C15A, C14A, C13, C13A
 with sigma of 0.1
4. Uiso/Uaniso restraints and constraints
Mn1 \\sim C2 \\sim O2: within 2A with sigma of 0.04 and sigma for terminal
atoms of 0.08 within 2A
C4 \\sim C3 \\sim N1: within 2A with sigma of 0.04 and sigma for terminal atoms
of 0.08 within 2A
Mn1 \\sim N1: within 2A with sigma of 0.04 and sigma for terminal atoms of 0.08
within 2A
C1 \\sim O1 \\sim Mn1: within 2A with sigma of 0.04 and sigma for terminal
atoms of 0.08 within 2A
Uanis(O2) \\sim Ueq: with sigma of 0.1 and sigma for terminal atoms of 0.2
Uanis(C15B) = Uanis(C14B)
Uanis(C1) = Uanis(O1)
5. Rigid body (RIGU) restrains
 C4, C3, N1
 with sigma for 1-2 distances of 0.004 and sigma for 1-3 distances of 0.004
 Mn1, C2, O2
 with sigma for 1-2 distances of 0.004 and sigma for 1-3 distances of 0.004
 Mn1, N1
 with sigma for 1-2 distances of 0.004 and sigma for 1-3 distances of 0.004
 C15B, C14B
 with sigma for 1-2 distances of 0.004 and sigma for 1-3 distances of 0.004
 C1, O1
 with sigma for 1-2 distances of 0.004 and sigma for 1-3 distances of 0.004
 C13A, C12A
 with sigma for 1-2 distances of 0.004 and sigma for 1-3 distances of 0.004
6. Others
 Sof(C15B)=Sof(H15B)=Sof(C14B)=Sof(H14B)=Sof(C13B)=Sof(H13B)=Sof(C12B)=
 Sof(H12B)=1-FVAR(1)
 Sof(C15A)=Sof(H15A)=Sof(C14A)=Sof(H14A)=Sof(C13A)=Sof(H13A)=Sof(C12A)=
 Sof(H12A)=FVAR(1)
 Fixed Sof: H31A(0.75) C20A(0.5) H20A(0.5) C19A(0.5) H19A(0.5) C23A(0.5)
 H23A(0.5) C22A(0.5) H22A(0.5) C23B(0.5) H23B(0.5) C20B(0.5) H20B(0.5)
 C19B(0.5) H19B(0.5) C22B(0.5) H22B(0.5) Br1(0.375) H4A(0.5) H4B(0.5) H4C(0.5)
7.a Secondary CH2 refined with riding coordinates:
 C29(H29A,H29B), C5(H5A,H5B)
7.b Aromatic/amide H refined with riding coordinates:
 C39(H39), C37(H37), C40(H40), C36(H36), C15A(H15A), C20A(H20A), C14A(H14A),
 C19A(H19A), C13A(H13A), C12A(H12A), C23A(H23A), C22A(H22A), C23B(H23B),
 C20B(H20B), C19B(H19B), C22B(H22B), C15B(H15B), C14B(H14B), C13B(H13B),
 C12B(H12B)
7.c Idealised Me refined as rotating group:
 C28(H28A,H28B,H28C), C31(H31A,H31B,H31C), C34(H34A,H34B,H34C), C7(H7A,H7B,
 H7C), C26(H26A,H26B,H26C), C10(H10A,H10B,H10C), C52(H52A,H52B,H52C), C4(H4A,
 H4B,H4C)
;
_platon_squeeze_void_probe_radius 1.20
_olex2_submission_special_instructions 'No special instructions were received'

loop_
_space_group_symop_operation_xyz
'x, y, z'
'-x, y+1/2, -z'
'-x, -y, -z'
'x, -y-1/2, z'

loop_
_atom_site_label
_atom_site_type_symbol
_atom_site_fract_x
_atom_site_fract_y
_atom_site_fract_z
_atom_site_U_iso_or_equiv
_atom_site_adp_type
_atom_site_occupancy
_atom_site_site_symmetry_order
_atom_site_calc_flag
_atom_site_refinement_flags_posn
_atom_site_refinement_flags_adp
_atom_site_refinement_flags_occupancy
_atom_site_disorder_assembly
_atom_site_disorder_group
Mn3 Mn 0.20197(4) 0.56907(2) 1.10082(4) 0.04253(18) Uani 1 1 d . . . . .
Mn2 Mn 0.000000 0.500000 1.000000 0.0483(2) Uani 1 2 d S . P . .
Mn1 Mn 0.74087(18) 0.250000 1.2122(2) 0.1745(10) Uani 1 2 d DS TU P . .
O8 O 1.0574(2) 0.62017(9) 0.0856(2) 0.0669(7) Uani 1 1 d . . . . .
O7 O 1.02980(19) 0.55470(8) 0.0982(2) 0.0564(6) Uani 1 1 d . . . . .
O6 O 0.2085(3) 0.57121(10) 0.9398(2) 0.0728(9) Uani 1 1 d . . . . .
O4 O 0.2683(2) 0.51329(8) 1.1475(2) 0.0616(7) Uani 1 1 d . . . . .
N7 N 0.3803(2) 0.63337(9) 0.1862(2) 0.0469(7) Uani 1 1 d . . . . .
N4 N 0.1965(2) 0.58904(9) 0.2700(2) 0.0505(7) Uani 1 1 d . . . . .
N6 N 0.3610(2) 0.60087(9) 0.1229(2) 0.0514(7) Uani 1 1 d . . . . .
N5 N 0.2476(3) 0.62346(9) 0.3043(2) 0.0532(7) Uani 1 1 d . . . . .
O5 O 0.0857(3) 0.52687(12) 0.8847(2) 0.0995(13) Uani 1 1 d . . . . .
O3 O 0.1377(3) 0.47357(10) 1.0792(3) 0.0983(13) Uani 1 1 d . . . . .
C13 C 0.2927(3) 0.44369(12) 1.1662(3) 0.0600(10) Uani 1 1 d D . . . .
C33 C 0.4579(3) 0.58791(13) 0.1022(3) 0.0603(10) Uani 1 1 d . . . . .
C21 C 0.1876(4) 0.58252(15) 0.5525(3) 0.0656(11) Uani 1 1 d . . . . .
C30 C 0.4857(3) 0.64202(12) 0.2024(3) 0.0589(9) Uani 1 1 d . . . . .
C17 C 0.1532(3) 0.55205(13) 0.8706(3) 0.0573(9) Uani 1 1 d . . . . .
C32 C 0.5417(3) 0.61329(13) 0.1503(4) 0.0640(10) Uani 1 1 d . . . . .
C16 C 0.2294(3) 0.47940(11) 1.1273(3) 0.0519(8) Uani 1 1 d . . . . .
N3 N 0.5560(4) 0.28583(10) 1.3311(4) 0.0947(16) Uani 1 1 d . . . . .
C27 C 0.1691(3) 0.56968(12) 0.3552(3) 0.0537(9) Uani 1 1 d . . . . .
C41 C 0.9954(3) 0.59108(14) 0.0990(3) 0.0625(10) Uani 1 1 d . . . . .
C29 C 0.2882(3) 0.65007(11) 0.2304(3) 0.0521(8) Uani 1 1 d . . . . .
H29A H 0.309151 0.675807 0.264580 0.063 Uiso 1 1 calc R U . . .
H29B H 0.230116 0.655644 0.174462 0.063 Uiso 1 1 calc R U . . .
C38 C 0.8796(3) 0.59843(15) 0.1175(4) 0.0746(13) Uani 1 1 d . . . . .
C25 C 0.2529(4) 0.62654(14) 0.4102(3) 0.0651(11) Uani 1 1 d . . . . .
C18 C 0.1676(3) 0.56216(12) 0.7601(3) 0.0554(9) Uani 1 1 d . . . . .
C39 C 0.8172(3) 0.56631(14) 0.1478(4) 0.0679(11) Uani 1 1 d . . . . .
H39 H 0.848965 0.540645 0.160101 0.081 Uiso 1 1 calc R U . . .
C28 C 0.1090(4) 0.53152(14) 0.3460(3) 0.0708(12) Uani 1 1 d . . . . .
H28A H 0.062571 0.531094 0.280518 0.106 Uiso 1 1 calc R U . . .
H28B H 0.064199 0.528949 0.403682 0.106 Uiso 1 1 calc R U . . .
H28C H 0.160296 0.509145 0.347518 0.106 Uiso 1 1 calc R U . . .
C24 C 0.2023(3) 0.59276(14) 0.4456(3) 0.0634(11) Uani 1 1 d . . . . .
C37 C 0.8340(4) 0.63595(15) 0.1071(5) 0.0894(16) Uani 1 1 d . . . . .
H37 H 0.877979 0.658204 0.092843 0.107 Uiso 1 1 calc R U . . .
C35 C 0.6585(3) 0.60966(14) 0.1436(4) 0.0712(12) Uani 1 1 d . . . . .
C40 C 0.7078(4) 0.57236(15) 0.1596(4) 0.0783(14) Uani 1 1 d . . . . .
H40 H 0.665634 0.550369 0.179249 0.094 Uiso 1 1 calc R U . . .
C5 C 0.5800(9) 0.250000 1.3931(7) 0.118(4) Uani 1 2 d S T P . .
H5A H 0.657415 0.250000 1.420009 0.142 Uiso 1 2 calc R U P . .
H5B H 0.536195 0.250000 1.452772 0.142 Uiso 1 2 calc R U P . .
C31 C 0.5295(4) 0.67699(17) 0.2677(4) 0.0896(16) Uani 1 1 d . . . . .
H31A H 0.520784 0.671617 0.340544 0.134 Uiso 0.75 1 calc R U P . .
H31B H 0.489681 0.701378 0.245720 0.134 Uiso 1 1 calc R U . . .
H31C H 0.606461 0.680648 0.259077 0.134 Uiso 1 1 calc R U . . .
C11 C 0.4213(4) 0.37561(12) 1.2243(4) 0.0728(12) Uani 1 1 d D . . . .
C34 C 0.4697(4) 0.55358(16) 0.0346(4) 0.0797(14) Uani 1 1 d . . . . .
H34A H 0.485202 0.529508 0.076693 0.120 Uiso 1 1 calc R U . . .
H34B H 0.529327 0.558493 -0.007925 0.120 Uiso 1 1 calc R U . . .
H34C H 0.402389 0.549677 -0.010261 0.120 Uiso 1 1 calc R U . . .
N2 N 0.6213(4) 0.29311(13) 1.2510(5) 0.1054(16) Uani 1 1 d . . . . .
C6 C 0.4797(5) 0.31287(12) 1.3310(4) 0.0847(16) Uani 1 1 d . . . . .
C8 C 0.4887(5) 0.33931(14) 1.2540(4) 0.0871(16) Uani 1 1 d . . . . .
C36 C 0.7222(4) 0.64199(18) 0.1172(5) 0.0947(17) Uani 1 1 d . . . . .
H36 H 0.690865 0.667803 0.106123 0.114 Uiso 1 1 calc R U . . .
C9 C 0.5789(5) 0.32623(14) 1.2061(5) 0.0989(19) Uani 1 1 d . . . . .
C7 C 0.3945(6) 0.31140(17) 1.4091(5) 0.110(2) Uani 1 1 d . . . . .
H7A H 0.328858 0.298269 1.377272 0.165 Uiso 1 1 calc R U . . .
H7B H 0.376992 0.338744 1.429424 0.165 Uiso 1 1 calc R U . . .
H7C H 0.423157 0.296249 1.470273 0.165 Uiso 1 1 calc R U . . .
C26 C 0.3067(6) 0.6599(2) 0.4681(4) 0.116(3) Uani 1 1 d . . . . .
H26A H 0.385309 0.657186 0.468346 0.174 Uiso 1 1 calc R U . . .
H26B H 0.287183 0.659599 0.539405 0.174 Uiso 1 1 calc R U . . .
H26C H 0.283470 0.685358 0.435236 0.174 Uiso 1 1 calc R U . . .
C10 C 0.6245(6) 0.3446(2) 1.1128(7) 0.135(3) Uani 1 1 d . . . . .
H10A H 0.698419 0.334820 1.108774 0.203 Uiso 1 1 calc R U . . .
H10B H 0.625309 0.373830 1.119461 0.203 Uiso 1 1 calc R U . . .
H10C H 0.579183 0.336913 1.049919 0.203 Uiso 1 1 calc R U . . .
C15A C 0.4617(8) 0.4155(3) 1.2382(11) 0.080(3) Uani 0.561(18) 1 d . . P A 1
H15A H 0.534486 0.419297 1.266387 0.096 Uiso 0.561(18) 1 calc R U P A 1
C20A C 0.0871(5) 0.5677(2) 0.5808(4) 0.0430(15) Uani 0.5 1 d . . P B 1
H20A H 0.026711 0.565281 0.530347 0.052 Uiso 0.5 1 calc R U P B 1
C14A C 0.3983(7) 0.4488(3) 1.2120(8) 0.066(3) Uani 0.561(18) 1 d D . P A 1
H14A H 0.426490 0.475018 1.225113 0.080 Uiso 0.561(18) 1 calc R U P A 1
C19A C 0.0782(5) 0.5571(2) 0.6820(4) 0.0389(14) Uani 0.5 1 d . . P B 1
H19A H 0.012038 0.546147 0.700499 0.047 Uiso 0.5 1 calc R U P B 1
C13A C 0.2479(10) 0.4055(3) 1.1618(13) 0.091(4) Uani 0.561(18) 1 d D . P A 1
H13A H 0.172837 0.402105 1.141482 0.110 Uiso 0.561(18) 1 calc R U P A 1
C12A C 0.3121(9) 0.3724(3) 1.1867(12) 0.100(5) Uani 0.561(18) 1 d D . P A 1
H12A H 0.280876 0.346513 1.178070 0.120 Uiso 0.561(18) 1 calc R U P A 1
C23A C 0.2603(6) 0.5779(3) 0.7276(5) 0.060(2) Uani 0.5 1 d . . P B 1
H23A H 0.318839 0.583254 0.778303 0.073 Uiso 0.5 1 calc R U P B 1
C22A C 0.2735(6) 0.5861(4) 0.6306(6) 0.065(2) Uani 0.5 1 d . . P B 1
H22A H 0.342392 0.594612 0.613039 0.078 Uiso 0.5 1 calc R U P B 1
C23B C 0.1671(12) 0.5986(4) 0.7279(8) 0.100(4) Uani 0.5 1 d . . P B 2
H23B H 0.151126 0.620016 0.772269 0.120 Uiso 0.5 1 calc R U P B 2
C20B C 0.2036(9) 0.5394(4) 0.5909(9) 0.087(3) Uani 0.5 1 d . . P B 2
H20B H 0.222061 0.518726 0.545641 0.105 Uiso 0.5 1 calc R U P B 2
C19B C 0.1902(9) 0.5313(4) 0.6942(9) 0.091(3) Uani 0.5 1 d . . P B 2
H19B H 0.196729 0.504603 0.719394 0.110 Uiso 0.5 1 calc R U P B 2
C22B C 0.1899(16) 0.6062(4) 0.6287(8) 0.131(7) Uani 0.5 1 d . . P B 2
H22B H 0.210267 0.633016 0.615199 0.157 Uiso 0.5 1 calc R U P B 2
Br1 Br 0.6937(4) 0.250000 0.6739(2) 0.274(2) Uani 0.75 2 d S T P C 2
C52 C 0.5494(9) 0.4636(3) 0.6272(7) 0.166(4) Uani 1 1 d . . . . .
H52A H 0.594541 0.475444 0.577260 0.249 Uiso 1 1 calc R U . . .
H52B H 0.593270 0.459391 0.693183 0.249 Uiso 1 1 calc R U . . .
H52C H 0.489456 0.481818 0.637643 0.249 Uiso 1 1 calc R U . . .
C51 C 0.5099(8) 0.4285(4) 0.5911(8) 0.149(4) Uani 1 1 d . . . . .
N51 N 0.4719(16) 0.3987(3) 0.5424(14) 0.308(10) Uani 1 1 d . . . . .
C1 C 0.8513(16) 0.2872(5) 1.194(3) 0.314(7) Uani 1 1 d D U . . .
C2 C 0.8418(13) 0.250000 1.386(3) 0.206(10) Uani 1 2 d S TU P . .
O2 O 0.861(2) 0.250000 1.4190(18) 0.312(14) Uani 1 2 d DS TU P . .
O1 O 0.9091(12) 0.3140(4) 1.1718(15) 0.314(7) Uani 1 1 d D U . . .
N1 N 0.6573(19) 0.250000 1.0415(14) 0.326(14) Uani 1 2 d DS TU P . .
C3 C 0.677(2) 0.250000 0.952(2) 0.320(14) Uani 1 2 d DS TU P . .
C4 C 0.756(2) 0.250000 0.864(2) 0.324(14) Uani 1 2 d DS TU P . .
H4A H 0.749264 0.224493 0.826278 0.486 Uiso 0.5 1 calc R U P D -1
H4B H 0.830369 0.253409 0.894693 0.486 Uiso 0.5 1 calc R U P D -1
H4C H 0.736751 0.272098 0.815724 0.486 Uiso 0.5 1 calc R U P D -1
C15B C 0.4228(17) 0.4070(4) 1.2856(14) 0.094(6) Uani 0.439(18) 1 d . . P A 2
H15B H 0.472335 0.407496 1.346054 0.112 Uiso 0.439(18) 1 calc R U P A 2
C14B C 0.3511(16) 0.4408(3) 1.2637(13) 0.094(6) Uani 0.439(18) 1 d D . P A 2
H14B H 0.343828 0.460717 1.314785 0.112 Uiso 0.439(18) 1 calc R U P A 2
C13B C 0.2904(16) 0.4087(3) 1.1052(14) 0.094(7) Uani 0.439(18) 1 d D . P A 2
H13B H 0.238303 0.406966 1.046878 0.113 Uiso 0.439(18) 1 calc R U P A 2
C12B C 0.3618(16) 0.3761(4) 1.1265(12) 0.096(6) Uani 0.439(18) 1 d D . P A 2
H12B H 0.369251 0.355527 1.077137 0.115 Uiso 0.439(18) 1 calc R U P A 2

loop_
_atom_site_aniso_label
_atom_site_aniso_U_11
_atom_site_aniso_U_22
_atom_site_aniso_U_33
_atom_site_aniso_U_23
_atom_site_aniso_U_13
_atom_site_aniso_U_12
Mn3 0.0409(3) 0.0546(3) 0.0315(3) -0.0019(2) 0.0003(2) -0.0019(2)
Mn2 0.0442(4) 0.0626(5) 0.0373(4) 0.0034(3) -0.0009(3) -0.0093(3)
Mn1 0.1445(16) 0.0629(8) 0.314(3) 0.000 0.0130(17) 0.000
O8 0.0421(15) 0.085(2) 0.0730(19) 0.0004(15) 0.0027(12) 0.0001(14)
O7 0.0456(14) 0.0718(17) 0.0511(15) -0.0026(12) 0.0012(11) 0.0025(12)
O6 0.0733(19) 0.107(2) 0.0368(15) -0.0017(14) -0.0026(13) -0.0297(16)
O4 0.0626(17) 0.0562(14) 0.0632(17) -0.0079(12) -0.0084(13) 0.0097(12)
N7 0.0446(17) 0.0551(16) 0.0421(16) -0.0085(12) 0.0099(12) -0.0075(12)
N4 0.0535(18) 0.0648(18) 0.0336(15) -0.0018(13) 0.0065(12) -0.0154(14)
N6 0.0455(17) 0.0611(17) 0.0481(17) -0.0053(14) 0.0074(13) -0.0037(13)
N5 0.069(2) 0.0558(16) 0.0379(16) -0.0130(13) 0.0198(13) -0.0185(14)
O5 0.142(3) 0.113(3) 0.0470(18) -0.0102(16) 0.0292(18) -0.069(3)
O3 0.087(2) 0.0698(19) 0.125(3) -0.0068(19) -0.053(2) 0.0039(16)
C13 0.070(3) 0.058(2) 0.049(2) 0.0037(17) -0.0108(18) -0.0001(18)
C33 0.050(2) 0.070(2) 0.063(3) -0.0128(19) 0.0183(18) -0.0050(18)
C21 0.075(3) 0.092(3) 0.030(2) -0.0136(19) 0.0050(17) -0.025(2)
C30 0.052(2) 0.069(2) 0.057(2) -0.0028(18) 0.0127(17) -0.0021(18)
C17 0.068(3) 0.066(2) 0.038(2) 0.0043(17) 0.0112(17) 0.000(2)
C32 0.047(2) 0.072(2) 0.075(3) -0.015(2) 0.0119(19) -0.0079(18)
C16 0.060(2) 0.057(2) 0.0366(18) -0.0018(15) -0.0080(15) -0.0027(16)
N3 0.118(4) 0.0353(16) 0.117(4) 0.000(2) -0.055(3) -0.001(2)
C27 0.064(2) 0.071(2) 0.0262(18) -0.0050(15) 0.0073(15) -0.0142(18)
C41 0.039(2) 0.086(3) 0.061(3) 0.001(2) -0.0033(17) -0.004(2)
C29 0.056(2) 0.061(2) 0.041(2) -0.0084(15) 0.0127(15) -0.0079(16)
C38 0.039(2) 0.086(3) 0.102(4) -0.014(3) 0.022(2) 0.002(2)
C25 0.079(3) 0.083(3) 0.036(2) -0.0091(18) 0.0190(18) -0.025(2)
C18 0.061(2) 0.069(2) 0.035(2) -0.0009(17) 0.0016(16) -0.0132(18)
C39 0.048(2) 0.072(3) 0.085(3) -0.002(2) 0.012(2) 0.0003(19)
C28 0.099(3) 0.075(3) 0.039(2) -0.0001(18) 0.010(2) -0.027(2)
C24 0.062(2) 0.085(3) 0.043(2) -0.0033(19) 0.0042(17) -0.025(2)
C37 0.052(3) 0.072(3) 0.148(5) 0.005(3) 0.032(3) -0.005(2)
C35 0.046(2) 0.078(3) 0.092(3) -0.016(2) 0.018(2) -0.004(2)
C40 0.057(3) 0.077(3) 0.105(4) -0.013(3) 0.028(2) -0.007(2)
C5 0.184(9) 0.048(3) 0.105(6) 0.000 -0.070(6) 0.000
C31 0.070(3) 0.099(4) 0.102(4) -0.040(3) 0.021(3) -0.036(3)
C11 0.085(3) 0.050(2) 0.077(3) 0.007(2) -0.024(2) -0.001(2)
C34 0.052(3) 0.093(3) 0.096(4) -0.034(3) 0.014(2) -0.004(2)
N2 0.109(4) 0.061(2) 0.139(5) 0.012(3) -0.024(3) -0.002(2)
C6 0.118(4) 0.042(2) 0.084(3) 0.005(2) -0.039(3) -0.009(2)
C8 0.104(4) 0.052(2) 0.098(4) -0.007(2) -0.028(3) -0.004(2)
C36 0.045(3) 0.091(3) 0.152(5) -0.016(3) 0.026(3) 0.000(2)
C9 0.098(4) 0.050(2) 0.141(5) -0.012(3) -0.027(4) 0.009(2)
C7 0.159(6) 0.069(3) 0.094(4) 0.004(3) -0.036(4) 0.002(3)
C26 0.170(6) 0.120(5) 0.063(3) -0.045(3) 0.040(3) -0.085(4)
C10 0.130(6) 0.085(4) 0.187(8) 0.046(5) -0.006(5) -0.007(4)
C15A 0.065(6) 0.063(5) 0.107(8) 0.027(5) -0.018(5) -0.008(4)
C20A 0.035(3) 0.078(4) 0.016(3) -0.005(3) 0.003(2) -0.018(3)
C14A 0.079(6) 0.062(5) 0.053(6) 0.004(4) -0.014(4) 0.004(4)
C19A 0.043(3) 0.061(4) 0.013(3) 0.004(2) 0.002(2) -0.013(3)
C13A 0.095(8) 0.083(6) 0.088(9) 0.020(6) -0.031(6) -0.008(5)
C12A 0.113(9) 0.050(4) 0.126(12) -0.018(6) -0.050(8) -0.001(5)
C23A 0.033(4) 0.127(7) 0.021(3) -0.018(4) 0.001(3) -0.018(4)
C22A 0.034(4) 0.125(8) 0.035(4) -0.003(4) 0.001(3) -0.022(4)
C23B 0.146(12) 0.095(8) 0.060(7) -0.030(6) 0.020(6) -0.031(7)
C20B 0.096(8) 0.087(7) 0.084(8) 0.006(5) 0.031(6) -0.001(5)
C19B 0.090(7) 0.091(7) 0.094(8) 0.010(6) 0.009(6) -0.021(6)
C22B 0.24(2) 0.122(10) 0.034(6) -0.007(6) 0.029(8) -0.083(12)
Br1 0.597(7) 0.0606(8) 0.175(2) 0.000 0.082(3) 0.000
C52 0.210(10) 0.119(6) 0.152(8) -0.064(6) -0.066(7) 0.023(6)
C51 0.131(7) 0.193(10) 0.121(7) 0.059(7) 0.014(5) 0.027(6)
N51 0.50(3) 0.123(7) 0.322(19) -0.050(9) 0.138(17) -0.079(12)
C1 0.330(16) 0.228(13) 0.375(13) 0.025(13) -0.008(12) 0.145(12)
C2 0.065(6) 0.073(9) 0.48(3) 0.000 0.017(12) 0.000
O2 0.31(2) 0.099(11) 0.54(4) 0.000 0.08(2) 0.000
O1 0.330(16) 0.228(13) 0.375(13) 0.025(13) -0.008(12) 0.145(12)
N1 0.239(16) 0.041(4) 0.70(4) 0.000 0.08(2) 0.000
C3 0.115(13) 0.161(17) 0.68(4) 0.000 0.03(2) 0.000
C4 0.28(3) 0.086(9) 0.60(4) 0.000 0.03(2) 0.000
C15B 0.131(11) 0.045(4) 0.090(9) -0.005(5) -0.065(8) 0.005(5)
C14B 0.131(11) 0.045(4) 0.090(9) -0.005(5) -0.065(8) 0.005(5)
C13B 0.125(13) 0.055(6) 0.088(11) -0.020(7) -0.068(10) 0.026(7)
C12B 0.147(15) 0.049(6) 0.082(10) -0.016(6) -0.040(9) 0.013(7)

loop_
_atom_type_symbol
_atom_type_description
_atom_type_scat_dispersion_real
_atom_type_scat_dispersion_imag
_atom_type_scat_source
C C 0.0032 0.0015 'International Tables Vol C Tables 4.2.6.8 and 6.1.1.4'
H H 0.0000 0.0000 'International Tables Vol C Tables 4.2.6.8 and 6.1.1.4'
Br Br -0.1750 2.4304 'International Tables Vol C Tables 4.2.6.8 and 6.1.1.4'
Mn Mn 0.2891 0.6903 'International Tables Vol C Tables 4.2.6.8 and 6.1.1.4'
N N 0.0060 0.0030 'International Tables Vol C Tables 4.2.6.8 and 6.1.1.4'
O O 0.0108 0.0057 'International Tables Vol C Tables 4.2.6.8 and 6.1.1.4'

loop_
_geom_angle_atom_site_label_1
_geom_angle_atom_site_label_2
_geom_angle_atom_site_label_3
_geom_angle
_geom_angle_site_symmetry_1
_geom_angle_site_symmetry_3
_geom_angle_publ_flag
O7 Mn3 O8 56.55(10) 1_456 1_456 ?
O7 Mn3 N4 87.67(10) 1_456 1_556 ?
O7 Mn3 N6 162.86(11) 1_456 1_556 ?
O6 Mn3 O8 89.71(12) . 1_456 ?
O6 Mn3 O7 97.11(11) . 1_456 ?
O6 Mn3 N4 161.23(12) . 1_556 ?
O6 Mn3 N6 89.58(11) . 1_556 ?
O4 Mn3 O8 153.66(11) . 1_456 ?
O4 Mn3 O7 99.51(11) . 1_456 ?
O4 Mn3 O6 105.42(13) . . ?
O4 Mn3 N4 91.57(11) . 1_556 ?
O4 Mn3 N6 93.85(11) . 1_556 ?
N4 Mn3 O8 77.77(11) 1_556 1_456 ?
N6 Mn3 O8 107.96(11) 1_556 1_456 ?
N6 Mn3 N4 81.23(10) 1_556 1_556 ?
O7 Mn2 O7 180.00(8) 1_456 3_666 ?
O5 Mn2 O7 90.49(12) . 3_666 ?
O5 Mn2 O7 90.49(12) 3_567 1_456 ?
O5 Mn2 O7 89.51(12) 3_567 3_666 ?
O5 Mn2 O7 89.51(12) . 1_456 ?
O5 Mn2 O5 180.0(2) . 3_567 ?
O3 Mn2 O7 91.07(11) 3_567 1_456 ?
O3 Mn2 O7 88.93(11) 3_567 3_666 ?
O3 Mn2 O7 91.07(11) . 3_666 ?
O3 Mn2 O7 88.93(11) . 1_456 ?
O3 Mn2 O5 94.78(18) . . ?
O3 Mn2 O5 85.22(18) 3_567 . ?
O3 Mn2 O5 85.22(18) . 3_567 ?
O3 Mn2 O5 94.78(18) 3_567 3_567 ?
O3 Mn2 O3 180.0 3_567 . ?
N2 Mn1 N2 83.4(3) 4_565 . ?
N2 Mn1 C2 95.0(5) . . ?
N2 Mn1 C2 95.0(5) 4_565 . ?
N2 Mn1 N1 88.3(5) . . ?
N2 Mn1 N1 88.3(5) 4_565 . ?
C1 Mn1 N2 96.6(7) . . ?
C1 Mn1 N2 173.4(11) . 4_565 ?
C1 Mn1 N2 173.4(11) 4_565 . ?
C1 Mn1 N2 96.6(7) 4_565 4_565 ?
C1 Mn1 C1 82.6(14) 4_565 . ?
C1 Mn1 C2 78.5(11) 4_565 . ?
C1 Mn1 C2 78.5(11) . . ?
C1 Mn1 N1 98.3(11) . . ?
C1 Mn1 N1 98.3(11) 4_565 . ?
N1 Mn1 C2 175.7(9) . . ?
C41 O8 Mn3 84.6(2) . 1_654 ?
Mn3 O7 Mn2 107.17(11) 1_654 1_654 ?
C41 O7 Mn3 96.8(2) . 1_654 ?
C41 O7 Mn2 137.5(2) . 1_654 ?
C17 O6 Mn3 128.7(3) . . ?
C16 O4 Mn3 127.6(2) . . ?
N6 N7 C29 116.5(3) . . ?
C30 N7 N6 112.2(3) . . ?
C30 N7 C29 131.1(3) . . ?
N5 N4 Mn3 120.0(2) . 1_554 ?
C27 N4 Mn3 132.5(2) . 1_554 ?
C27 N4 N5 106.2(3) . . ?
N7 N6 Mn3 123.7(2) . 1_554 ?
C33 N6 Mn3 128.7(3) . 1_554 ?
C33 N6 N7 105.6(3) . . ?
N4 N5 C29 118.9(3) . . ?
N4 N5 C25 111.5(3) . . ?
C25 N5 C29 129.6(3) . . ?
C17 O5 Mn2 143.3(3) . . ?
C16 O3 Mn2 146.2(3) . . ?
C14A C13 C16 119.3(5) . . ?
C13A C13 C16 121.6(5) . . ?
C13A C13 C14A 119.1(6) . . ?
C14B C13 C16 125.0(6) . . ?
C14B C13 C13B 115.5(7) . . ?
C13B C13 C16 119.4(5) . . ?
N6 C33 C32 110.6(3) . . ?
N6 C33 C34 121.4(4) . . ?
C32 C33 C34 127.9(4) . . ?
C24 C21 C20B 120.5(5) . . ?
C20A C21 C24 121.4(4) . . ?
C22A C21 C24 120.8(5) . . ?
C22A C21 C20A 117.8(5) . . ?
C22B C21 C24 127.1(7) . . ?
C22B C21 C20B 109.8(8) . . ?
N7 C30 C32 107.5(3) . . ?
N7 C30 C31 123.2(4) . . ?
C32 C30 C31 129.2(4) . . ?
O6 C17 C18 117.6(4) . . ?
O5 C17 O6 125.7(4) . . ?
O5 C17 C18 116.6(4) . . ?
C33 C32 C35 127.2(4) . . ?
C30 C32 C33 104.0(3) . . ?
C30 C32 C35 128.8(4) . . ?
O4 C16 O3 123.8(3) . . ?
O4 C16 C13 118.3(3) . . ?
O3 C16 C13 117.8(3) . . ?
N2 N3 C5 116.8(7) . . ?
C6 N3 C5 132.5(8) . . ?
C6 N3 N2 110.5(5) . . ?
N4 C27 C28 120.7(3) . . ?
N4 C27 C24 109.9(3) . . ?
C24 C27 C28 129.4(3) . . ?
O8 C41 O7 121.1(4) . . ?
O8 C41 C38 120.2(4) . . ?
O7 C41 C38 118.6(4) . . ?
N7 C29 H29A 109.3 . . ?
N7 C29 H29B 109.3 . . ?
N5 C29 N7 111.8(3) . . ?
N5 C29 H29A 109.3 . . ?
N5 C29 H29B 109.3 . . ?
H29A C29 H29B 107.9 . . ?
C39 C38 C41 119.0(4) . . ?
C37 C38 C41 121.7(4) . . ?
C37 C38 C39 119.3(4) . . ?
N5 C25 C24 106.9(3) . . ?
N5 C25 C26 123.0(4) . . ?
C24 C25 C26 130.1(4) . . ?
C19A C18 C17 119.5(4) . . ?
C23A C18 C17 124.2(4) . . ?
C23A C18 C19A 116.2(5) . . ?
C23B C18 C17 121.7(6) . . ?
C23B C18 C19B 119.8(7) . . ?
C19B C18 C17 118.3(6) . . ?
C38 C39 H39 120.3 . . ?
C40 C39 C38 119.4(4) . . ?
C40 C39 H39 120.3 . . ?
C27 C28 H28A 109.5 . . ?
C27 C28 H28B 109.5 . . ?
C27 C28 H28C 109.5 . . ?
H28A C28 H28B 109.5 . . ?
H28A C28 H28C 109.5 . . ?
H28B C28 H28C 109.5 . . ?
C27 C24 C21 127.1(4) . . ?
C25 C24 C21 127.4(4) . . ?
C25 C24 C27 105.6(3) . . ?
C38 C37 H37 119.5 . . ?
C38 C37 C36 121.1(5) . . ?
C36 C37 H37 119.5 . . ?
C40 C35 C32 119.2(4) . . ?
C40 C35 C36 118.4(4) . . ?
C36 C35 C32 122.4(4) . . ?
C39 C40 H40 119.0 . . ?
C35 C40 C39 122.0(4) . . ?
C35 C40 H40 119.0 . . ?
N3 C5 N3 110.4(6) 4_565 . ?
N3 C5 H5A 109.6 4_565 . ?
N3 C5 H5A 109.6 . . ?
N3 C5 H5B 109.6 . . ?
N3 C5 H5B 109.6 4_565 . ?
H5A C5 H5B 108.1 . . ?
C30 C31 H31A 109.5 . . ?
C30 C31 H31B 109.5 . . ?
C30 C31 H31C 109.5 . . ?
H31A C31 H31B 109.5 . . ?
H31A C31 H31C 109.5 . . ?
H31B C31 H31C 109.5 . . ?
C15A C11 C8 122.6(5) . . ?
C12A C11 C8 121.7(5) . . ?
C12A C11 C15A 115.5(6) . . ?
C15B C11 C8 120.8(6) . . ?
C15B C11 C12B 120.9(8) . . ?
C12B C11 C8 118.2(6) . . ?
C33 C34 H34A 109.5 . . ?
C33 C34 H34B 109.5 . . ?
C33 C34 H34C 109.5 . . ?
H34A C34 H34B 109.5 . . ?
H34A C34 H34C 109.5 . . ?
H34B C34 H34C 109.5 . . ?
N3 N2 Mn1 121.2(3) . . ?
C9 N2 Mn1 134.4(6) . . ?
C9 N2 N3 103.7(5) . . ?
N3 C6 C8 109.9(6) . . ?
N3 C6 C7 121.5(5) . . ?
C8 C6 C7 128.6(5) . . ?
C6 C8 C11 129.4(6) . . ?
C6 C8 C9 104.7(5) . . ?
C9 C8 C11 125.9(5) . . ?
C37 C36 H36 120.2 . . ?
C35 C36 C37 119.6(5) . . ?
C35 C36 H36 120.2 . . ?
N2 C9 C8 111.2(6) . . ?
N2 C9 C10 121.5(6) . . ?
C8 C9 C10 127.3(5) . . ?
C6 C7 H7A 109.5 . . ?
C6 C7 H7B 109.5 . . ?
C6 C7 H7C 109.5 . . ?
H7A C7 H7B 109.5 . . ?
H7A C7 H7C 109.5 . . ?
H7B C7 H7C 109.5 . . ?
C25 C26 H26A 109.5 . . ?
C25 C26 H26B 109.5 . . ?
C25 C26 H26C 109.5 . . ?
H26A C26 H26B 109.5 . . ?
H26A C26 H26C 109.5 . . ?
H26B C26 H26C 109.5 . . ?
C9 C10 H10A 109.5 . . ?
C9 C10 H10B 109.5 . . ?
C9 C10 H10C 109.5 . . ?
H10A C10 H10B 109.5 . . ?
H10A C10 H10C 109.5 . . ?
H10B C10 H10C 109.5 . . ?
C11 C15A H15A 118.9 . . ?
C14A C15A C11 122.2(8) . . ?
C14A C15A H15A 118.9 . . ?
C21 C20A H20A 120.3 . . ?
C19A C20A C21 119.4(5) . . ?
C19A C20A H20A 120.3 . . ?
C13 C14A H14A 120.2 . . ?
C15A C14A C13 119.5(7) . . ?
C15A C14A H14A 120.2 . . ?
C18 C19A H19A 119.5 . . ?
C20A C19A C18 121.0(5) . . ?
C20A C19A H19A 119.5 . . ?
C13 C13A H13A 119.9 . . ?
C12A C13A C13 120.2(9) . . ?
C12A C13A H13A 119.9 . . ?
C11 C12A H12A 118.7 . . ?
C13A C12A C11 122.6(8) . . ?
C13A C12A H12A 118.7 . . ?
C18 C23A H23A 117.9 . . ?
C22A C23A C18 124.2(6) . . ?
C22A C23A H23A 117.9 . . ?
C21 C22A H22A 119.4 . . ?
C23A C22A C21 121.2(7) . . ?
C23A C22A H22A 119.4 . . ?
C18 C23B H23B 120.5 . . ?
C18 C23B C22B 119.0(11) . . ?
C22B C23B H23B 120.5 . . ?
C21 C20B H20B 120.9 . . ?
C19B C20B C21 118.3(9) . . ?
C19B C20B H20B 120.9 . . ?
C18 C19B C20B 120.0(10) . . ?
C18 C19B H19B 120.0 . . ?
C20B C19B H19B 120.0 . . ?
C21 C22B C23B 129.1(11) . . ?
C21 C22B H22B 115.5 . . ?
C23B C22B H22B 115.5 . . ?
H52A C52 H52B 109.5 . . ?
H52A C52 H52C 109.5 . . ?
H52B C52 H52C 109.5 . . ?
C51 C52 H52A 109.5 . . ?
C51 C52 H52B 109.5 . . ?
C51 C52 H52C 109.5 . . ?
N51 C51 C52 169.9(12) . . ?
O1 C1 Mn1 169(2) . . ?
C3 N1 Mn1 143(3) . . ?
N1 C3 C4 153(3) . . ?
C3 C4 H4A 109.5 . . ?
C3 C4 H4B 109.5 . . ?
C3 C4 H4C 109.5 . . ?
H4A C4 H4B 109.5 . . ?
H4A C4 H4C 109.5 . . ?
H4B C4 H4C 109.5 . . ?
C11 C15B H15B 119.0 . . ?
C11 C15B C14B 122.0(9) . . ?
C14B C15B H15B 119.0 . . ?
C13 C14B C15B 119.1(10) . . ?
C13 C14B H14B 120.5 . . ?
C15B C14B H14B 120.5 . . ?
C13 C13B H13B 118.3 . . ?
C13 C13B C12B 123.4(9) . . ?
C12B C13B H13B 118.3 . . ?
C11 C12B C13B 116.7(9) . . ?
C11 C12B H12B 121.6 . . ?
C13B C12B H12B 121.6 . . ?

loop_
_geom_bond_atom_site_label_1
_geom_bond_atom_site_label_2
_geom_bond_distance
_geom_bond_site_symmetry_2
_geom_bond_publ_flag
Mn3 O8 2.469(3) 1_456 ?
Mn3 O7 2.187(3) 1_456 ?
Mn3 O6 2.103(3) . ?
Mn3 O4 2.101(3) . ?
Mn3 N4 2.304(3) 1_556 ?
Mn3 N6 2.235(3) 1_556 ?
Mn2 O7 2.237(3) 1_456 ?
Mn2 O7 2.237(3) 3_666 ?
Mn2 O5 2.119(3) 3_567 ?
Mn2 O5 2.119(3) . ?
Mn2 O3 2.102(3) . ?
Mn2 O3 2.102(3) 3_567 ?
Mn1 N2 2.161(6) . ?
Mn1 N2 2.161(6) 4_565 ?
Mn1 C1 1.880(17) 4_565 ?
Mn1 C1 1.880(17) . ?
Mn1 C2 2.47(3) . ?
Mn1 N1 2.357(17) . ?
O8 C41 1.261(5) . ?
O7 C41 1.287(5) . ?
O6 C17 1.253(5) . ?
O4 C16 1.247(4) . ?
N7 N6 1.368(4) . ?
N7 C30 1.336(5) . ?
N7 C29 1.441(5) . ?
N4 N5 1.366(4) . ?
N4 C27 1.354(5) . ?
N6 C33 1.331(5) . ?
N5 C29 1.435(5) . ?
N5 C25 1.375(5) . ?
O5 C17 1.213(5) . ?
O3 C16 1.260(5) . ?
C13 C16 1.488(5) . ?
C13 C14A 1.397(9) . ?
C13 C13A 1.389(10) . ?
C13 C14B 1.401(11) . ?
C13 C13B 1.409(11) . ?
C33 C32 1.436(6) . ?
C33 C34 1.459(6) . ?
C21 C24 1.459(6) . ?
C21 C20A 1.422(7) . ?
C21 C22A 1.404(8) . ?
C21 C20B 1.528(13) . ?
C21 C22B 1.265(13) . ?
C30 C32 1.397(6) . ?
C30 C31 1.512(6) . ?
C17 C18 1.503(5) . ?
C32 C35 1.466(6) . ?
N3 C5 1.456(6) . ?
N3 N2 1.400(8) . ?
N3 C6 1.308(7) . ?
C27 C28 1.475(6) . ?
C27 C24 1.431(5) . ?
C41 C38 1.500(6) . ?
C29 H29A 0.9900 . ?
C29 H29B 0.9900 . ?
C38 C39 1.401(7) . ?
C38 C37 1.375(7) . ?
C25 C24 1.390(6) . ?
C25 C26 1.468(6) . ?
C18 C19A 1.439(7) . ?
C18 C23A 1.368(8) . ?
C18 C23B 1.287(13) . ?
C18 C19B 1.385(13) . ?
C39 H39 0.9500 . ?
C39 C40 1.396(6) . ?
C28 H28A 0.9800 . ?
C28 H28B 0.9800 . ?
C28 H28C 0.9800 . ?
C37 H37 0.9500 . ?
C37 C36 1.422(7) . ?
C35 C40 1.393(7) . ?
C35 C36 1.399(7) . ?
C40 H40 0.9500 . ?
C5 H5A 0.9900 . ?
C5 H5B 0.9900 . ?
C31 H31A 0.9800 . ?
C31 H31B 0.9800 . ?
C31 H31C 0.9800 . ?
C11 C8 1.501(7) . ?
C11 C15A 1.427(11) . ?
C11 C12A 1.400(10) . ?
C11 C15B 1.314(14) . ?
C11 C12B 1.407(11) . ?
C34 H34A 0.9800 . ?
C34 H34B 0.9800 . ?
C34 H34C 0.9800 . ?
N2 C9 1.334(7) . ?
C6 C8 1.346(8) . ?
C6 C7 1.536(9) . ?
C8 C9 1.402(9) . ?
C36 H36 0.9500 . ?
C9 C10 1.515(11) . ?
C7 H7A 0.9800 . ?
C7 H7B 0.9800 . ?
C7 H7C 0.9800 . ?
C26 H26A 0.9800 . ?
C26 H26B 0.9800 . ?
C26 H26C 0.9800 . ?
C10 H10A 0.9800 . ?
C10 H10B 0.9800 . ?
C10 H10C 0.9800 . ?
C15A H15A 0.9500 . ?
C15A C14A 1.386(11) . ?
C20A H20A 0.9500 . ?
C20A C19A 1.378(8) . ?
C14A H14A 0.9500 . ?
C19A H19A 0.9500 . ?
C13A H13A 0.9500 . ?
C13A C12A 1.381(12) . ?
C12A H12A 0.9500 . ?
C23A H23A 0.9500 . ?
C23A C22A 1.316(11) . ?
C22A H22A 0.9500 . ?
C23B H23B 0.9500 . ?
C23B C22B 1.370(15) . ?
C20B H20B 0.9500 . ?
C20B C19B 1.395(15) . ?
C19B H19B 0.9500 . ?
C22B H22B 0.9500 . ?
C52 H52A 0.9800 . ?
C52 H52B 0.9800 . ?
C52 H52C 0.9800 . ?
C52 C51 1.339(14) . ?
C51 N51 1.245(15) . ?
C1 O1 1.20(2) . ?
N1 C3 1.215(18) . ?
C3 C4 1.576(18) . ?
C4 H4A 0.9800 . ?
C4 H4B 0.9800 . ?
C4 H4C 0.9800 . ?
C15B H15B 0.9500 . ?
C15B C14B 1.447(16) . ?
C14B H14B 0.9500 . ?
C13B H13B 0.9500 . ?
C13B C12B 1.413(13) . ?
C12B H12B 0.9500 . ?

loop_
_geom_torsion_atom_site_label_1
_geom_torsion_atom_site_label_2
_geom_torsion_atom_site_label_3
_geom_torsion_atom_site_label_4
_geom_torsion
_geom_torsion_site_symmetry_1
_geom_torsion_site_symmetry_2
_geom_torsion_site_symmetry_3
_geom_torsion_site_symmetry_4
_geom_torsion_publ_flag
Mn3 O8 C41 O7 -9.3(4) 1_654 . . . ?
Mn3 O8 C41 C38 170.1(4) 1_654 . . . ?
Mn3 O7 C41 O8 10.5(4) 1_654 . . . ?
Mn3 O7 C41 C38 -168.9(3) 1_654 . . . ?
Mn3 O6 C17 O5 -2.7(7) . . . . ?
Mn3 O6 C17 C18 174.5(3) . . . . ?
Mn3 O4 C16 O3 -4.8(6) . . . . ?
Mn3 O4 C16 C13 178.1(3) . . . . ?
Mn3 N4 N5 C29 10.4(4) 1_554 . . . ?
Mn3 N4 N5 C25 -168.7(3) 1_554 . . . ?
Mn3 N4 C27 C28 -15.6(6) 1_554 . . . ?
Mn3 N4 C27 C24 167.2(3) 1_554 . . . ?
Mn3 N6 C33 C32 -166.0(3) 1_554 . . . ?
Mn3 N6 C33 C34 16.9(6) 1_554 . . . ?
Mn2 O7 C41 O8 -114.2(4) 1_654 . . . ?
Mn2 O7 C41 C38 66.4(5) 1_654 . . . ?
Mn2 O5 C17 O6 7.4(10) . . . . ?
Mn2 O5 C17 C18 -169.8(5) . . . . ?
Mn2 O3 C16 O4 4.0(9) . . . . ?
Mn2 O3 C16 C13 -178.9(5) . . . . ?
Mn1 N2 C9 C8 168.9(4) . . . . ?
Mn1 N2 C9 C10 -8.9(9) . . . . ?
Mn1 N1 C3 C4 0.00(3) . . . . ?
O8 C41 C38 C39 -170.3(4) . . . . ?
O8 C41 C38 C37 8.6(7) . . . . ?
O7 C41 C38 C39 9.1(7) . . . . ?
O7 C41 C38 C37 -172.0(5) . . . . ?
O6 C17 C18 C19A -150.3(5) . . . . ?
O6 C17 C18 C23A 26.7(8) . . . . ?
O6 C17 C18 C23B -47.6(9) . . . . ?
O6 C17 C18 C19B 127.3(6) . . . . ?
N7 N6 C33 C32 -1.9(5) . . . . ?
N7 N6 C33 C34 -179.0(4) . . . . ?
N7 C30 C32 C33 0.6(5) . . . . ?
N7 C30 C32 C35 179.7(4) . . . . ?
N4 N5 C29 N7 -70.3(4) . . . . ?
N4 N5 C25 C24 -0.5(5) . . . . ?
N4 N5 C25 C26 178.0(5) . . . . ?
N4 C27 C24 C21 179.8(4) . . . . ?
N4 C27 C24 C25 -1.2(5) . . . . ?
N6 N7 C30 C32 -1.9(4) . . . . ?
N6 N7 C30 C31 178.7(4) . . . . ?
N6 N7 C29 N5 68.4(4) . . . . ?
N6 C33 C32 C30 0.8(5) . . . . ?
N6 C33 C32 C35 -178.2(4) . . . . ?
N5 N4 C27 C28 178.1(4) . . . . ?
N5 N4 C27 C24 0.9(4) . . . . ?
N5 C25 C24 C21 180.0(4) . . . . ?
N5 C25 C24 C27 1.0(5) . . . . ?
O5 C17 C18 C19A 27.2(7) . . . . ?
O5 C17 C18 C23A -155.8(7) . . . . ?
O5 C17 C18 C23B 129.9(9) . . . . ?
O5 C17 C18 C19B -55.2(7) . . . . ?
C13 C13A C12A C11 4.7(18) . . . . ?
C13 C13B C12B C11 13(3) . . . . ?
C33 C32 C35 C40 -47.9(7) . . . . ?
C33 C32 C35 C36 129.3(6) . . . . ?
C21 C20A C19A C18 2.6(10) . . . . ?
C21 C20B C19B C18 -2.6(14) . . . . ?
C30 N7 N6 Mn3 167.5(3) . . . 1_554 ?
C30 N7 N6 C33 2.4(4) . . . . ?
C30 N7 C29 N5 -105.4(4) . . . . ?
C30 C32 C35 C40 133.3(5) . . . . ?
C30 C32 C35 C36 -49.6(8) . . . . ?
C17 C18 C19A C20A 177.0(5) . . . . ?
C17 C18 C23A C22A 178.8(8) . . . . ?
C17 C18 C23B C22B 174.4(11) . . . . ?
C17 C18 C19B C20B 179.6(8) . . . . ?
C32 C35 C40 C39 175.7(5) . . . . ?
C32 C35 C36 C37 -176.9(5) . . . . ?
C16 C13 C14A C15A -173.0(7) . . . . ?
C16 C13 C13A C12A 172.1(9) . . . . ?
C16 C13 C14B C15B -170.3(11) . . . . ?
C16 C13 C13B C12B 168.4(14) . . . . ?
N3 N2 C9 C8 -1.1(6) . . . . ?
N3 N2 C9 C10 -178.9(5) . . . . ?
N3 C6 C8 C11 -179.1(4) . . . . ?
N3 C6 C8 C9 -0.3(5) . . . . ?
C27 N4 N5 C29 178.8(3) . . . . ?
C27 N4 N5 C25 -0.3(4) . . . . ?
C41 C38 C39 C40 -176.5(5) . . . . ?
C41 C38 C37 C36 175.3(5) . . . . ?
C29 N7 N6 Mn3 -7.5(4) . . . 1_554 ?
C29 N7 N6 C33 -172.6(3) . . . . ?
C29 N7 C30 C32 172.1(4) . . . . ?
C29 N7 C30 C31 -7.3(7) . . . . ?
C29 N5 C25 C24 -179.5(4) . . . . ?
C29 N5 C25 C26 -1.0(8) . . . . ?
C38 C39 C40 C35 -0.9(8) . . . . ?
C38 C37 C36 C35 3.4(9) . . . . ?
C25 N5 C29 N7 108.6(4) . . . . ?
C18 C23A C22A C21 5.9(17) . . . . ?
C18 C23B C22B C21 19(3) . . . . ?
C39 C38 C37 C36 -5.8(9) . . . . ?
C28 C27 C24 C21 2.9(8) . . . . ?
C28 C27 C24 C25 -178.1(5) . . . . ?
C24 C21 C20A C19A 177.6(6) . . . . ?
C24 C21 C22A C23A 178.3(8) . . . . ?
C24 C21 C20B C19B 179.0(7) . . . . ?
C24 C21 C22B C23B 173.5(15) . . . . ?
C37 C38 C39 C40 4.5(8) . . . . ?
C40 C35 C36 C37 0.3(9) . . . . ?
C5 N3 N2 Mn1 6.0(6) . . . . ?
C5 N3 N2 C9 177.7(4) . . . . ?
C5 N3 C6 C8 -176.5(5) . . . . ?
C5 N3 C6 C7 2.2(8) . . . . ?
C31 C30 C32 C33 179.9(5) . . . . ?
C31 C30 C32 C35 -1.0(8) . . . . ?
C11 C8 C9 N2 179.7(4) . . . . ?
C11 C8 C9 C10 -2.6(9) . . . . ?
C11 C15A C14A C13 -2.9(13) . . . . ?
C11 C15B C14B C13 -12(3) . . . . ?
C34 C33 C32 C30 177.7(5) . . . . ?
C34 C33 C32 C35 -1.4(8) . . . . ?
N2 Mn1 C1 O1 -54(17) . . . . ?
N2 N3 C5 N3 -67.2(10) . . . 4_565 ?
N2 N3 C6 C8 -0.4(5) . . . . ?
N2 N3 C6 C7 178.3(4) . . . . ?
C6 N3 C5 N3 108.7(9) . . . 4_565 ?
C6 N3 N2 Mn1 -170.8(3) . . . . ?
C6 N3 N2 C9 0.9(5) . . . . ?
C6 C8 C9 N2 0.9(6) . . . . ?
C6 C8 C9 C10 178.6(6) . . . . ?
C8 C11 C15A C14A -179.0(8) . . . . ?
C8 C11 C12A C13A 178.1(10) . . . . ?
C8 C11 C15B C14B -174.0(13) . . . . ?
C8 C11 C12B C13B 173.5(13) . . . . ?
C36 C35 C40 C39 -1.5(8) . . . . ?
C7 C6 C8 C11 2.3(8) . . . . ?
C7 C6 C8 C9 -178.9(5) . . . . ?
C26 C25 C24 C21 1.7(9) . . . . ?
C26 C25 C24 C27 -177.3(6) . . . . ?
C15A C11 C8 C6 110.5(9) . . . . ?
C15A C11 C8 C9 -68.0(9) . . . . ?
C15A C11 C12A C13A 1.8(13) . . . . ?
C20A C21 C24 C27 -45.4(8) . . . . ?
C20A C21 C24 C25 135.8(6) . . . . ?
C20A C21 C22A C23A -3.2(14) . . . . ?
C14A C13 C16 O4 -8.2(8) . . . . ?
C14A C13 C16 O3 174.5(7) . . . . ?
C14A C13 C13A C12A -10.4(15) . . . . ?
C19A C18 C23A C22A -4.1(13) . . . . ?
C13A C13 C16 O4 169.3(9) . . . . ?
C13A C13 C16 O3 -7.9(11) . . . . ?
C13A C13 C14A C15A 9.4(13) . . . . ?
C12A C11 C8 C6 -65.6(10) . . . . ?
C12A C11 C8 C9 115.9(10) . . . . ?
C12A C11 C15A C14A -2.7(11) . . . . ?
C23A C18 C19A C20A -0.2(9) . . . . ?
C22A C21 C24 C27 133.1(7) . . . . ?
C22A C21 C24 C25 -45.7(9) . . . . ?
C22A C21 C20A C19A -1.0(10) . . . . ?
C23B C18 C19B C20B -5.3(14) . . . . ?
C20B C21 C24 C27 40.1(8) . . . . ?
C20B C21 C24 C25 -138.7(7) . . . . ?
C20B C21 C22B C23B -25(2) . . . . ?
C19B C18 C23B C22B -0.4(18) . . . . ?
C22B C21 C24 C27 -159.9(13) . . . . ?
C22B C21 C24 C25 21.3(14) . . . . ?
C22B C21 C20B C19B 15.9(14) . . . . ?
C1 Mn1 C1 O1 133(16) 4_565 . . . ?
C2 Mn1 C1 O1 -148(17) . . . . ?
N1 Mn1 C1 O1 35(17) . . . . ?
C15B C11 C8 C6 67.3(15) . . . . ?
C15B C11 C8 C9 -111.2(15) . . . . ?
C15B C11 C12B C13B -10(2) . . . . ?
C14B C13 C16 O4 39.7(14) . . . . ?
C14B C13 C16 O3 -137.5(13) . . . . ?
C14B C13 C13B C12B -15(2) . . . . ?
C13B C13 C16 O4 -144.3(13) . . . . ?
C13B C13 C16 O3 38.5(14) . . . . ?
C13B C13 C14B C15B 14(2) . . . . ?
C12B C11 C8 C6 -116.6(12) . . . . ?
C12B C11 C8 C9 64.9(13) . . . . ?
C12B C11 C15B C14B 10(2) . . . . ?

loop_
_platon_squeeze_void_nr
_platon_squeeze_void_average_x
_platon_squeeze_void_average_y
_platon_squeeze_void_average_z
_platon_squeeze_void_volume
_platon_squeeze_void_count_electrons
_platon_squeeze_void_content
1 0.145 0.250 0.637 693 167 ' '
2 -0.146 0.750 0.353 695 168 ' '
